data_2232841
loop_
_publ_author_name
'Yang, Jie'

_publ_section_title
;
 <i>tert</i>-Butyl 6-oxo-2,7-diazaspiro[4.4]nonane-2-carboxylate
;
_journal_coeditor_code LH5363
_journal_issue 12
_journal_name_full 'Acta Crystallographica Section E'
_journal_page_first o3492
_journal_paper_doi 10.1107/S160053681105046X
_journal_volume 67
_journal_year 2011
_chemical_formula_iupac 'C12 H20 N2 O3'
_chemical_formula_moiety 'C12 H20 N2 O3'
_chemical_formula_sum 'C12 H20 N2 O3'
_chemical_formula_weight 240.30
_chemical_name_systematic
;
<i>tert</i>-Butyl 6-oxo-2,7-diazaspiro[4.4]nonane-2-carboxylate
;
_space_group_IT_number 5
_symmetry_cell_setting monoclinic
_symmetry_space_group_name_Hall 'C 2y'
_symmetry_space_group_name_H-M 'C 1 2 1'
_atom_sites_solution_hydrogens geom
_atom_sites_solution_primary direct
_atom_sites_solution_secondary difmap
_audit_creation_method SHELXL-97
_cell_angle_alpha 90.00
_cell_angle_beta 97.029(8)
_cell_angle_gamma 90.00
_cell_formula_units_Z 4
_cell_length_a 10.495(5)
_cell_length_b 6.283(3)
_cell_length_c 19.247(10)
_cell_measurement_reflns_used 2422
_cell_measurement_temperature 173(2)
_cell_measurement_theta_max 27.46
_cell_measurement_theta_min 1.07
_cell_volume 1259.6(11)
_computing_cell_refinement 'CrystalClear (Rigaku, 2007)'
_computing_data_collection 'CrystalClear (Rigaku, 2007)'
_computing_data_reduction 'CrystalClear (Rigaku, 2007)'
_computing_molecular_graphics 'SHELXTL (Sheldrick, 2008)'
_computing_publication_material 'SHELXTL (Sheldrick, 2008)'
_computing_structure_refinement 'SHELXL97 (Sheldrick, 2008)'
_computing_structure_solution 'SHELXS97 (Sheldrick, 2008)'
_diffrn_ambient_temperature 173(2)
_diffrn_measured_fraction_theta_full 0.993
_diffrn_measured_fraction_theta_max 0.993
_diffrn_measurement_device_type 'Rigaku Saturn 724+'
_diffrn_measurement_method '\w scans at fixed \c = 45\%'
_diffrn_radiation_monochromator Confocal
_diffrn_radiation_source 'rotating anode'
_diffrn_radiation_type MoK\a
_diffrn_radiation_wavelength 0.71073
_diffrn_reflns_av_R_equivalents 0.0387
_diffrn_reflns_av_sigmaI/netI 0.0480
_diffrn_reflns_limit_h_max 7
_diffrn_reflns_limit_h_min -13
_diffrn_reflns_limit_k_max 8
_diffrn_reflns_limit_k_min -8
_diffrn_reflns_limit_l_max 25
_diffrn_reflns_limit_l_min -23
_diffrn_reflns_number 3265
_diffrn_reflns_theta_full 27.50
_diffrn_reflns_theta_max 27.50
_diffrn_reflns_theta_min 2.13
_exptl_absorpt_coefficient_mu 0.091
_exptl_absorpt_correction_T_max 0.9945
_exptl_absorpt_correction_T_min 0.9811
_exptl_absorpt_correction_type multi-scan
_exptl_absorpt_process_details '(CrystalClear; Rigaku, 2007)'
_exptl_crystal_colour colorless
_exptl_crystal_density_diffrn 1.267
_exptl_crystal_density_method 'not measured'
_exptl_crystal_description platelet
_exptl_crystal_F_000 520
_exptl_crystal_size_max 0.21
_exptl_crystal_size_mid 0.15
_exptl_crystal_size_min 0.06
_refine_diff_density_max 0.231
_refine_diff_density_min -0.175
_refine_ls_extinction_method none
_refine_ls_goodness_of_fit_ref 1.086
_refine_ls_hydrogen_treatment constr
_refine_ls_matrix_type full
_refine_ls_number_parameters 157
_refine_ls_number_reflns 1557
_refine_ls_number_restraints 1
_refine_ls_restrained_S_all 1.085
_refine_ls_R_factor_all 0.0542
_refine_ls_R_factor_gt 0.0499
_refine_ls_shift/su_max 0.000
_refine_ls_shift/su_mean 0.000
_refine_ls_structure_factor_coef Fsqd
_refine_ls_weighting_details 'calc w=1/[\s^2^(Fo^2^)+(0.0320P)^2^+0.9713P] where P=(Fo^2^+2Fc^2^)/3'
_refine_ls_weighting_scheme calc
_refine_ls_wR_factor_gt 0.1017
_refine_ls_wR_factor_ref 0.1045
_reflns_number_gt 1452
_reflns_number_total 1557
_reflns_threshold_expression I>2\s(I)
_cod_data_source_file lh5363.cif
_cod_data_source_block I
_cod_original_cell_volume 1259.7(11)
_cod_original_sg_symbol_H-M 'C 2'
_cod_database_code 2232841
_cod_database_fobs_code 2232841

loop_
_symmetry_equiv_pos_as_xyz
'x, y, z'
'-x, y, -z'
'x+1/2, y+1/2, z'
'-x+1/2, y+1/2, -z'

loop_
_atom_site_type_symbol
_atom_site_label
_atom_site_fract_x
_atom_site_fract_y
_atom_site_fract_z
_atom_site_U_iso_or_equiv
_atom_site_adp_type
_atom_site_calc_flag
_atom_site_refinement_flags
_atom_site_occupancy
_atom_site_symmetry_multiplicity
O O1 0.2715(2) 0.4600(3) 0.43850(10) 0.0313(5) Uani d . 1 1
O O2 0.33362(17) 0.2042(3) 0.18571(9) 0.0289(5) Uani d . 1 1
O O3 0.55006(19) 0.1382(4) 0.19625(10) 0.0332(5) Uani d . 1 1
N N1 0.3406(2) 0.8081(4) 0.44345(11) 0.0255(5) Uani d . 1 1
H H1 0.3028 0.8474 0.4798 0.031 Uiso calc R 1 1
N N2 0.4618(2) 0.3546(4) 0.27139(12) 0.0275(5) Uani d . 1 1
C C1 0.3315(3) 0.6117(5) 0.41741(13) 0.0219(6) Uani d . 1 1
C C2 0.4181(3) 0.9527(5) 0.40704(14) 0.0279(6) Uani d . 1 1
H H2B 0.5037 0.9751 0.4339 0.033 Uiso calc R 1 1
H H2A 0.3750 1.0920 0.3984 0.033 Uiso calc R 1 1
C C3 0.4286(3) 0.8347(5) 0.33812(13) 0.0234(6) Uani d . 1 1
H H3B 0.5134 0.8596 0.3220 0.028 Uiso calc R 1 1
H H3A 0.3605 0.8813 0.3011 0.028 Uiso calc R 1 1
C C4 0.4118(3) 0.5993(5) 0.35651(13) 0.0209(5) Uani d . 1 1
C C5 0.5419(3) 0.4915(5) 0.38093(13) 0.0241(6) Uani d . 1 1
H H5B 0.6051 0.5963 0.4027 0.029 Uiso calc R 1 1
H H5A 0.5317 0.3766 0.4150 0.029 Uiso calc R 1 1
C C6 0.5835(3) 0.4018(5) 0.31360(15) 0.0303(7) Uani d . 1 1
H H6B 0.6336 0.5078 0.2902 0.036 Uiso calc R 1 1
H H6A 0.6357 0.2714 0.3230 0.036 Uiso calc R 1 1
C C7 0.3515(2) 0.4573(5) 0.29695(13) 0.0233(6) Uani d . 1 1
H H7B 0.2936 0.3505 0.3143 0.028 Uiso calc R 1 1
H H7A 0.3024 0.5428 0.2596 0.028 Uiso calc R 1 1
C C8 0.4568(2) 0.2247(5) 0.21527(13) 0.0244(6) Uani d . 1 1
C C9 0.3028(3) 0.0912(5) 0.11865(14) 0.0290(7) Uani d . 1 1
C C10 0.3776(3) 0.1875(7) 0.06389(15) 0.0461(9) Uani d . 1 1
H H10A 0.3444 0.1321 0.0176 0.069 Uiso calc R 1 1
H H10C 0.4686 0.1501 0.0745 0.069 Uiso calc R 1 1
H H10B 0.3683 0.3427 0.0641 0.069 Uiso calc R 1 1
C C11 0.3283(3) -0.1464(6) 0.12960(17) 0.0381(8) Uani d . 1 1
H H11B 0.2717 -0.2031 0.1620 0.057 Uiso calc R 1 1
H H11C 0.4180 -0.1680 0.1492 0.057 Uiso calc R 1 1
H H11A 0.3117 -0.2205 0.0846 0.057 Uiso calc R 1 1
C C12 0.1607(3) 0.1350(7) 0.10196(17) 0.0419(8) Uani d . 1 1
H H12A 0.1281 0.0648 0.0579 0.063 Uiso calc R 1 1
H H12C 0.1466 0.2888 0.0974 0.063 Uiso calc R 1 1
H H12B 0.1154 0.0799 0.1398 0.063 Uiso calc R 1 1

loop_
_atom_site_aniso_label
_atom_site_aniso_U_11
_atom_site_aniso_U_22
_atom_site_aniso_U_33
_atom_site_aniso_U_12
_atom_site_aniso_U_13
_atom_site_aniso_U_23
O1 0.0348(12) 0.0317(11) 0.0293(10) -0.0073(10) 0.0115(8) 0.0027(10)
O2 0.0228(10) 0.0378(11) 0.0253(9) 0.0021(10) 0.0002(7) -0.0106(10)
O3 0.0261(11) 0.0410(13) 0.0335(10) 0.0050(10) 0.0074(8) -0.0098(10)
N1 0.0263(12) 0.0276(13) 0.0234(11) 0.0030(11) 0.0066(9) -0.0023(11)
N2 0.0190(11) 0.0345(13) 0.0284(11) 0.0033(11) 0.0004(9) -0.0091(11)
C1 0.0200(13) 0.0256(13) 0.0200(11) -0.0001(12) 0.0015(10) 0.0016(11)
C2 0.0280(15) 0.0235(13) 0.0322(14) 0.0000(13) 0.0033(11) 0.0014(13)
C3 0.0197(13) 0.0265(14) 0.0247(12) 0.0022(12) 0.0059(10) 0.0037(12)
C4 0.0193(12) 0.0224(13) 0.0211(11) 0.0013(12) 0.0025(10) 0.0009(11)
C5 0.0206(13) 0.0249(14) 0.0262(13) -0.0010(12) 0.0001(10) -0.0014(12)
C6 0.0183(13) 0.0383(18) 0.0336(14) 0.0040(13) 0.0001(11) -0.0076(13)
C7 0.0181(13) 0.0271(13) 0.0252(12) 0.0021(12) 0.0053(10) -0.0021(12)
C8 0.0219(13) 0.0270(14) 0.0248(13) 0.0016(12) 0.0048(10) -0.0003(12)
C9 0.0309(15) 0.0351(16) 0.0212(13) -0.0022(14) 0.0033(11) -0.0045(13)
C10 0.048(2) 0.062(3) 0.0283(15) -0.009(2) 0.0058(14) 0.0031(17)
C11 0.0388(18) 0.0359(17) 0.0394(17) -0.0022(16) 0.0030(14) -0.0081(15)
C12 0.0337(18) 0.050(2) 0.0395(17) 0.0044(17) -0.0073(14) -0.0070(17)

loop_
_atom_type_symbol
_atom_type_description
_atom_type_scat_dispersion_real
_atom_type_scat_dispersion_imag
_atom_type_scat_source
C C 0.0033 0.0000 'International Tables Vol C Tables 4.2.6.8 and 6.1.1.4'
H H 0.0000 0.0000 'International Tables Vol C Tables 4.2.6.8 and 6.1.1.4'
N N 0.0061 0.0000 'International Tables Vol C Tables 4.2.6.8 and 6.1.1.4'
O O 0.0106 0.0000 'International Tables Vol C Tables 4.2.6.8 and 6.1.1.4'

loop_
_geom_angle_atom_site_label_1
_geom_angle_atom_site_label_2
_geom_angle_atom_site_label_3
_geom_angle
C8 O2 C9 120.7(2)
C1 N1 C2 114.6(2)
C1 N1 H1 122.7
C2 N1 H1 122.7
C8 N2 C6 121.0(2)
C8 N2 C7 125.5(2)
C6 N2 C7 113.5(2)
O1 C1 N1 127.3(3)
O1 C1 C4 124.3(3)
N1 C1 C4 108.4(2)
N1 C2 C3 102.6(2)
N1 C2 H2B 111.2
C3 C2 H2B 111.2
N1 C2 H2A 111.2
C3 C2 H2A 111.2
H2B C2 H2A 109.2
C2 C3 C4 104.1(2)
C2 C3 H3B 110.9
C4 C3 H3B 110.9
C2 C3 H3A 110.9
C4 C3 H3A 110.9
H3B C3 H3A 109.0
C1 C4 C7 112.9(2)
C1 C4 C3 102.6(2)
C7 C4 C3 116.0(2)
C1 C4 C5 109.8(2)
C7 C4 C5 104.0(2)
C3 C4 C5 111.7(2)
C6 C5 C4 103.8(2)
C6 C5 H5B 111.0
C4 C5 H5B 111.0
C6 C5 H5A 111.0
C4 C5 H5A 111.0
H5B C5 H5A 109.0
N2 C6 C5 103.1(2)
N2 C6 H6B 111.1
C5 C6 H6B 111.1
N2 C6 H6A 111.1
C5 C6 H6A 111.1
H6B C6 H6A 109.1
N2 C7 C4 103.8(2)
N2 C7 H7B 111.0
C4 C7 H7B 111.0
N2 C7 H7A 111.0
C4 C7 H7A 111.0
H7B C7 H7A 109.0
O3 C8 N2 123.9(3)
O3 C8 O2 126.5(3)
N2 C8 O2 109.6(2)
O2 C9 C12 101.8(2)
O2 C9 C10 109.8(3)
C12 C9 C10 111.2(3)
O2 C9 C11 109.5(2)
C12 C9 C11 111.1(3)
C10 C9 C11 112.9(3)
C9 C10 H10A 109.5
C9 C10 H10C 109.5
H10A C10 H10C 109.5
C9 C10 H10B 109.5
H10A C10 H10B 109.5
H10C C10 H10B 109.5
C9 C11 H11B 109.5
C9 C11 H11C 109.5
H11B C11 H11C 109.5
C9 C11 H11A 109.5
H11B C11 H11A 109.5
H11C C11 H11A 109.5
C9 C12 H12A 109.5
C9 C12 H12C 109.5
H12A C12 H12C 109.5
C9 C12 H12B 109.5
H12A C12 H12B 109.5
H12C C12 H12B 109.5

loop_
_geom_bond_atom_site_label_1
_geom_bond_atom_site_label_2
_geom_bond_distance
O1 C1 1.238(3)
O2 C8 1.353(3)
O2 C9 1.474(3)
O3 C8 1.214(3)
N1 C1 1.331(4)
N1 C2 1.454(4)
N1 H1 0.8800
N2 C8 1.350(3)
N2 C6 1.458(4)
N2 C7 1.462(3)
C1 C4 1.527(4)
C2 C3 1.535(4)
C2 H2B 0.9900
C2 H2A 0.9900
C3 C4 1.536(4)
C3 H3B 0.9900
C3 H3A 0.9900
C4 C7 1.527(4)
C4 C5 1.545(4)
C5 C6 1.525(4)
C5 H5B 0.9900
C5 H5A 0.9900
C6 H6B 0.9900
C6 H6A 0.9900
C7 H7B 0.9900
C7 H7A 0.9900
C9 C12 1.511(4)
C9 C10 1.516(4)
C9 C11 1.526(5)
C10 H10A 0.9800
C10 H10C 0.9800
C10 H10B 0.9800
C11 H11B 0.9800
C11 H11C 0.9800
C11 H11A 0.9800
C12 H12A 0.9800
C12 H12C 0.9800
C12 H12B 0.9800

loop_
_geom_hbond_atom_site_label_D
_geom_hbond_atom_site_label_H
_geom_hbond_atom_site_label_A
_geom_hbond_site_symmetry_A
_geom_hbond_distance_DH
_geom_hbond_distance_HA
_geom_hbond_distance_DA
_geom_hbond_angle_DHA
N1 H1 O1 4_556 0.88 1.97 2.848(3) 174.5

loop_
_geom_torsion_atom_site_label_1
_geom_torsion_atom_site_label_2
_geom_torsion_atom_site_label_3
_geom_torsion_atom_site_label_4
_geom_torsion
C2 N1 C1 O1 -179.7(3)
C2 N1 C1 C4 1.7(3)
C1 N1 C2 C3 15.7(3)
N1 C2 C3 C4 -25.8(3)
O1 C1 C4 C7 37.5(4)
N1 C1 C4 C7 -143.8(2)
O1 C1 C4 C3 163.1(3)
N1 C1 C4 C3 -18.2(3)
O1 C1 C4 C5 -78.0(3)
N1 C1 C4 C5 100.7(3)
C2 C3 C4 C1 26.7(3)
C2 C3 C4 C7 150.2(2)
C2 C3 C4 C5 -90.8(2)
C1 C4 C5 C6 155.7(2)
C7 C4 C5 C6 34.6(3)
C3 C4 C5 C6 -91.2(3)
C8 N2 C6 C5 -163.3(3)
C7 N2 C6 C5 15.7(3)
C4 C5 C6 N2 -30.5(3)
C8 N2 C7 C4 -175.1(3)
C6 N2 C7 C4 5.9(3)
C1 C4 C7 N2 -143.8(2)
C3 C4 C7 N2 98.2(3)
C5 C4 C7 N2 -24.9(3)
C6 N2 C8 O3 0.5(4)
C7 N2 C8 O3 -178.4(3)
C6 N2 C8 O2 179.2(3)
C7 N2 C8 O2 0.3(4)
C9 O2 C8 O3 -8.6(4)
C9 O2 C8 N2 172.7(2)
C8 O2 C9 C12 -172.4(3)
C8 O2 C9 C10 -54.6(4)
C8 O2 C9 C11 69.9(3)

loop_
_cod_related_entry_id
_cod_related_entry_database
_cod_related_entry_code
1 ChemSpider 30657258
